data_7041287
loop_
_publ_author_name
'Comba, Peter'
'Enders, Markus'
'Gro\&shauser, Michael'
'Hiller, Markus'
'M\"uller, Dennis'
'Wadepohl, Hubert'

_publ_section_title
;
 Solution and solid state structures and magnetism of a series of linear
 trinuclear compounds with a hexacoordinate Ln(III) and two terminal
 Ni(II) centers.
;
_journal_issue 1
_journal_name_full 'Dalton transactions (Cambridge, England : 2003)'
_journal_page_first 138
_journal_page_last 149
_journal_paper_doi 10.1039/c6dt03488h
_journal_volume 46
_journal_year 2016
_chemical_formula_moiety 'C66 H84 Er N6 Ni2 O12, Cl O4'
_chemical_formula_sum 'C66 H84 Cl Er N6 Ni2 O16'
_chemical_formula_weight 1537.52
_space_group_crystal_system monoclinic
_space_group_IT_number 15
_space_group_name_Hall '-C 2yc'
_space_group_name_H-M_alt 'C 1 2/c 1'
_symmetry_cell_setting monoclinic
_symmetry_Int_Tables_number 15
_symmetry_space_group_name_Hall '-C 2yc'
_symmetry_space_group_name_H-M 'C 1 2/c 1'
_atom_sites_solution_hydrogens geom
_atom_sites_solution_primary iterative
_atom_sites_solution_secondary difmap
_audit_block_code co_mg66
_audit_creation_date 2016-04-04
_audit_creation_method
;
Olex2 1.2
(compiled 2016.02.16 svn.r3265 for OlexSys, GUI svn.r5155)
;
_audit_update_record
;
2016-04-04 deposited with the CCDC.
2016-11-30 downloaded from the CCDC.
;
_cell_angle_alpha 90
_cell_angle_beta 106.643(8)
_cell_angle_gamma 90
_cell_formula_units_Z 4
_cell_length_a 20.090(9)
_cell_length_b 21.331(9)
_cell_length_c 17.493(7)
_cell_measurement_reflns_used 8014
_cell_measurement_temperature 100(2)
_cell_measurement_theta_max 32.31
_cell_measurement_theta_min 2.26
_cell_volume 7182(5)
_computing_cell_refinement
;
SAINT (see _computing_data_reduction). Includes estimated systematic errors
 of the unit cell constants from Monte Carlo simulations.
;
_computing_data_collection 'SMART-5.631 (Bruker AXS, 2003)'
_computing_data_reduction 'SAINT (Bruker AXS, 1997-2013),SADABS-2014_4 (Sheldrick and Bruker AXS, 1997-2014)'
_computing_molecular_graphics 'Olex2 (Dolomanov et al., 2009)'
_computing_publication_material 'encif (Wadepohl, 2009-15); encifer 1.5 (CCDC, 2014)'
_computing_structure_refinement 'ShelXL (Sheldrick, 2015)'
_computing_structure_solution 'SUPERFLIP (Palatinus, 2007-2009)'
_diffrn_ambient_environment 'perfluoro polyether oil / N~2~'
_diffrn_ambient_temperature 100(1)
_diffrn_detector 'CCD plate'
_diffrn_detector_area_resol_mean 8.19
_diffrn_detector_type CCD-PXL-KAF2
_diffrn_measured_fraction_theta_full 1.000
_diffrn_measured_fraction_theta_max 0.957
_diffrn_measurement_device 'three-circle diffractometer'
_diffrn_measurement_device_type 'Bruker AXS Smart 1000'
_diffrn_measurement_method '\f- and \w-scans'
_diffrn_measurement_specimen_support 'polyimid foil'
_diffrn_radiation_monochromator graphite
_diffrn_radiation_probe x-ray
_diffrn_radiation_type MoK\a
_diffrn_radiation_wavelength 0.71073
_diffrn_reflns_av_R_equivalents 0.0392
_diffrn_reflns_av_unetI/netI 0.0253
_diffrn_reflns_Laue_measured_fraction_full 1.000
_diffrn_reflns_Laue_measured_fraction_max 0.957
_diffrn_reflns_limit_h_max 30
_diffrn_reflns_limit_h_min -29
_diffrn_reflns_limit_k_max 32
_diffrn_reflns_limit_k_min -30
_diffrn_reflns_limit_l_max 26
_diffrn_reflns_limit_l_min -26
_diffrn_reflns_number 91595
_diffrn_reflns_point_group_measured_fraction_full 1.000
_diffrn_reflns_point_group_measured_fraction_max 0.957
_diffrn_reflns_theta_full 25.242
_diffrn_reflns_theta_max 32.473
_diffrn_reflns_theta_min 1.909
_diffrn_source 'sealed X-Ray tube (Mo)'
_diffrn_source_type 'fine focus tube'
_diffrn_standards_number 0
_exptl_absorpt_coefficient_mu 1.780
_exptl_absorpt_correction_T_max 0.3012
_exptl_absorpt_correction_T_min 0.2570
_exptl_absorpt_correction_type multi-scan
_exptl_absorpt_process_details
;
multi-scan from symmetry-related measurements (Blessing 1995)
SADABS (see _computing_data_reduction)
;
_exptl_crystal_colour 'light purple'
_exptl_crystal_density_diffrn 1.422
_exptl_crystal_description irregular
_exptl_crystal_F_000 3164
_exptl_crystal_size_max 0.230
_exptl_crystal_size_mid 0.210
_exptl_crystal_size_min 0.140
_refine_diff_density_max 3.329
_refine_diff_density_min -0.761
_refine_diff_density_rms 0.129
_refine_ls_extinction_method none
_refine_ls_goodness_of_fit_ref 1.057
_refine_ls_hydrogen_treatment constr
_refine_ls_matrix_type full
_refine_ls_number_parameters 444
_refine_ls_number_reflns 12409
_refine_ls_number_restraints 51
_refine_ls_restrained_S_all 1.091
_refine_ls_R_factor_all 0.0432
_refine_ls_R_factor_gt 0.0347
_refine_ls_shift/su_max 0.004
_refine_ls_shift/su_mean 0.000
_refine_ls_structure_factor_coef Fsqd
_refine_ls_weighting_details 'w=1/[\s^2^(Fo^2^)+(0.0591P)^2^+21.1536P] where P=(Fo^2^+2Fc^2^)/3'
_refine_ls_weighting_scheme calc
_refine_ls_wR_factor_gt 0.1004
_refine_ls_wR_factor_ref 0.1068
_reflns_Friedel_coverage 0.000
_reflns_number_gt 10847
_reflns_number_total 12409
_reflns_threshold_expression 'I > 2\s(I)'
_cod_data_source_file c6dt03488h2.cif
_cod_data_source_block co_mg66_sq
_cod_depositor_comments 'Adding full bibliography for 7041276--7041289.cif.'
_cod_original_cell_volume 7183(5)
_cod_original_sg_symbol_H-M 'C 2/c'
_cod_database_code 7041287
_audit_block_refno 2177
_shelx_space_group_comment
;
The symmetry employed for this shelxl refinement is uniquely defined
by the following loop, which should always be used as a source of
symmetry information in preference to the above space-group names.
They are only intended as comments.
;
_shelx_estimated_absorpt_t_max 0.789
_shelx_estimated_absorpt_t_min 0.685
_shelxl_version_number 2014/7
_olex2_refinement_description
;
1. Fixed Uiso
 At 1.2 times of:
  All C(H) groups, All C(H,H) groups
 At 1.5 times of:
  All C(H,H,H) groups
2. Restrained distances
 Cl-O51 \\sim Cl-O52 \\sim Cl-O53 \\sim Cl-O54
 with sigma of 0.01
 O51-O52 \\sim O51-O53 \\sim O51-O54 \\sim O52-O53 \\sim O52-O54 \\sim O53-O54
 with sigma of 0.02
3. Rigid body (RIGU) restrains
 Cl, O51, O52, O53, O54
 with sigma for 1-2 distances of 0.004 and sigma for 1-3 distances of 0.004
4. Others
 Fixed Sof: Cl(0.5) O51(0.5) O52(0.5) O53(0.5) O54(0.5)
5.a Secondary CH2 refined with riding coordinates:
 C101(H10A,H10B), C102(H10C,H10D), C103(H10E,H10F), C104(H10G,H10H), C105(H10I,
 H10J), C106(H10K,H10L), C107(H10M,H10N), C116(H11G,H11H), C125(H12G,H12H)
5.b Aromatic/amide H refined with riding coordinates:
 C111(H111), C113(H113), C120(H120), C122(H122), C129(H129), C131(H131)
5.c Idealised Me refined as rotating group:
 C114(H11A,H11B,H11C), C115(H11D,H11E,H11F), C123(H12A,H12B,H12C), C124(H12D,
 H12E,H12F), C132(H13A,H13B,H13C), C133(H13D,H13E,H13F)
;
_olex2_submission_special_instructions 'No special instructions were received'

loop_
_symmetry_equiv_pos_as_xyz
'x, y, z'
'-x, y, -z+1/2'
'x+1/2, y+1/2, z'
'-x+1/2, y+1/2, -z+1/2'
'-x, -y, -z'
'x, -y, z-1/2'
'-x+1/2, -y+1/2, -z'
'x+1/2, -y+1/2, z-1/2'

loop_
_atom_site_label
_atom_site_type_symbol
_atom_site_fract_x
_atom_site_fract_y
_atom_site_fract_z
_atom_site_U_iso_or_equiv
_atom_site_adp_type
_atom_site_occupancy
_atom_site_site_symmetry_order
_atom_site_calc_flag
_atom_site_refinement_flags_posn
_atom_site_refinement_flags_adp
_atom_site_refinement_flags_occupancy
_atom_site_disorder_assembly
_atom_site_disorder_group
Er Er 0.5000 0.80720(2) 0.2500 0.01504(5) Uani 1 2 d S T P . .
Ni1 Ni 0.54639(2) 0.81448(2) 0.42550(2) 0.01520(6) Uani 1 1 d . . . . .
O101 O 0.47219(9) 0.86623(8) 0.34179(10) 0.0189(3) Uani 1 1 d . . . . .
O102 O 0.42792(11) 0.97180(9) 0.26565(11) 0.0275(4) Uani 1 1 d . . . . .
O103 O 0.60026(9) 0.82462(8) 0.34364(10) 0.0189(3) Uani 1 1 d . . . . .
O104 O 0.68780(10) 0.78487(10) 0.27048(12) 0.0283(4) Uani 1 1 d . . . . .
O105 O 0.50365(8) 0.74163(8) 0.35102(10) 0.0175(3) Uani 1 1 d . . . . .
O106 O 0.40684(9) 0.66455(9) 0.27601(11) 0.0234(3) Uani 1 1 d . . . . .
N101 N 0.48537(11) 0.81047(9) 0.50108(12) 0.0197(4) Uani 1 1 d . . . . .
N102 N 0.59784(11) 0.88794(10) 0.49386(12) 0.0211(4) Uani 1 1 d . . . . .
N103 N 0.61471(10) 0.75659(10) 0.50550(11) 0.0183(3) Uani 1 1 d . . . . .
C101 C 0.50472(14) 0.86452(13) 0.55757(14) 0.0256(5) Uani 1 1 d . . . . .
H10A H 0.5345 0.8494 0.6096 0.031 Uiso 1 1 calc R . . . .
H10B H 0.4621 0.8826 0.5663 0.031 Uiso 1 1 calc R . . . .
C102 C 0.54333(14) 0.91537(12) 0.52577(14) 0.0248(5) Uani 1 1 d . . . . .
H10C H 0.5098 0.9391 0.4830 0.030 Uiso 1 1 calc R . . . .
H10D H 0.5650 0.9451 0.5693 0.030 Uiso 1 1 calc R . . . .
C103 C 0.65733(14) 0.86207(12) 0.55822(14) 0.0246(5) Uani 1 1 d . . . . .
H10E H 0.6446 0.8603 0.6088 0.029 Uiso 1 1 calc R . . . .
H10F H 0.6979 0.8903 0.5663 0.029 Uiso 1 1 calc R . . . .
C104 C 0.67716(13) 0.79647(12) 0.53740(14) 0.0218(4) Uani 1 1 d . . . . .
H10G H 0.7030 0.7997 0.4971 0.026 Uiso 1 1 calc R . . . .
H10H H 0.7081 0.7766 0.5858 0.026 Uiso 1 1 calc R . . . .
C105 C 0.58176(13) 0.73851(12) 0.56886(14) 0.0224(4) Uani 1 1 d . . . . .
H10I H 0.6024 0.7637 0.6174 0.027 Uiso 1 1 calc R . . . .
H10J H 0.5915 0.6938 0.5826 0.027 Uiso 1 1 calc R . . . .
C106 C 0.50316(13) 0.74901(12) 0.54135(14) 0.0215(4) Uani 1 1 d . . . . .
H10K H 0.4809 0.7151 0.5041 0.026 Uiso 1 1 calc R . . . .
H10L H 0.4847 0.7472 0.5881 0.026 Uiso 1 1 calc R . . . .
C107 C 0.41021(13) 0.81061(12) 0.45477(15) 0.0217(4) Uani 1 1 d . . . . .
H10M H 0.3822 0.8023 0.4919 0.026 Uiso 1 1 calc R . . . .
H10N H 0.4018 0.7758 0.4157 0.026 Uiso 1 1 calc R . . . .
C108 C 0.38524(13) 0.87075(12) 0.41077(14) 0.0218(4) Uani 1 1 d . . . . .
C109 C 0.41705(12) 0.89405(11) 0.35557(13) 0.0194(4) Uani 1 1 d . . . . .
C110 C 0.39063(13) 0.95012(12) 0.31417(14) 0.0223(4) Uani 1 1 d . . . . .
C111 C 0.33093(14) 0.97779(12) 0.32371(15) 0.0256(5) Uani 1 1 d . . . . .
H111 H 0.3129 1.0144 0.2941 0.031 Uiso 1 1 calc R . . . .
C112 C 0.29711(13) 0.95259(13) 0.37605(16) 0.0263(5) Uani 1 1 d . . . . .
C113 C 0.32580(13) 0.90037(13) 0.42053(15) 0.0252(5) Uani 1 1 d . . . . .
H113 H 0.3047 0.8842 0.4586 0.030 Uiso 1 1 calc R . . . .
C114 C 0.22909(15) 0.97987(15) 0.38118(18) 0.0336(6) Uani 1 1 d . . . . .
H11A H 0.2338 1.0254 0.3883 0.050 Uiso 1 1 calc GR . . . .
H11B H 0.2169 0.9614 0.4267 0.050 Uiso 1 1 calc GR . . . .
H11C H 0.1925 0.9705 0.3319 0.050 Uiso 1 1 calc GR . . . .
C115 C 0.40711(17) 1.03020(13) 0.22770(17) 0.0328(6) Uani 1 1 d . . . . .
H11D H 0.3606 1.0262 0.1902 0.049 Uiso 1 1 calc GR . . . .
H11E H 0.4400 1.0429 0.1987 0.049 Uiso 1 1 calc GR . . . .
H11F H 0.4063 1.0619 0.2680 0.049 Uiso 1 1 calc GR . . . .
C116 C 0.62038(14) 0.93464(12) 0.44258(15) 0.0254(5) Uani 1 1 d . . . . .
H11G H 0.6403 0.9715 0.4757 0.030 Uiso 1 1 calc R . . . .
H11H H 0.5789 0.9491 0.4005 0.030 Uiso 1 1 calc R . . . .
C117 C 0.67304(13) 0.91056(12) 0.40335(14) 0.0233(5) Uani 1 1 d . . . . .
C118 C 0.65848(12) 0.85790(11) 0.35452(14) 0.0203(4) Uani 1 1 d . . . . .
C119 C 0.70669(12) 0.83806(13) 0.31437(15) 0.0238(5) Uani 1 1 d . . . . .
C120 C 0.76628(13) 0.87271(14) 0.32007(16) 0.0291(5) Uani 1 1 d . . . . .
H120 H 0.7983 0.8591 0.2928 0.035 Uiso 1 1 calc R . . . .
C121 C 0.77951(14) 0.92744(15) 0.36562(16) 0.0323(6) Uani 1 1 d . . . . .
C122 C 0.73407(15) 0.94506(13) 0.40807(16) 0.0302(6) Uani 1 1 d . . . . .
H122 H 0.7442 0.9812 0.4411 0.036 Uiso 1 1 calc R . . . .
C123 C 0.84132(17) 0.96730(19) 0.3647(2) 0.0460(9) Uani 1 1 d . . . . .
H12A H 0.8840 0.9426 0.3843 0.069 Uiso 1 1 calc GR . . . .
H12B H 0.8434 1.0039 0.3991 0.069 Uiso 1 1 calc GR . . . .
H12C H 0.8367 0.9812 0.3100 0.069 Uiso 1 1 calc GR . . . .
C124 C 0.73151(15) 0.76494(16) 0.22366(18) 0.0336(6) Uani 1 1 d . . . . .
H12D H 0.7369 0.7992 0.1886 0.050 Uiso 1 1 calc GR . . . .
H12E H 0.7105 0.7287 0.1912 0.050 Uiso 1 1 calc GR . . . .
H12F H 0.7772 0.7532 0.2589 0.050 Uiso 1 1 calc GR . . . .
C125 C 0.63342(12) 0.70139(11) 0.46381(14) 0.0199(4) Uani 1 1 d . . . . .
H12G H 0.6695 0.6769 0.5028 0.024 Uiso 1 1 calc R . . . .
H12H H 0.6540 0.7167 0.4222 0.024 Uiso 1 1 calc R . . . .
C126 C 0.57399(11) 0.65828(11) 0.42532(14) 0.0184(4) Uani 1 1 d . . . . .
C127 C 0.51441(12) 0.68075(10) 0.36916(14) 0.0172(4) Uani 1 1 d . . . . .
C128 C 0.46301(12) 0.63719(11) 0.32926(14) 0.0187(4) Uani 1 1 d . . . . .
C129 C 0.47229(12) 0.57360(11) 0.34396(15) 0.0224(4) Uani 1 1 d . . . . .
H129 H 0.4377 0.5450 0.3158 0.027 Uiso 1 1 calc R . . . .
C130 C 0.53215(13) 0.55099(12) 0.39986(16) 0.0234(4) Uani 1 1 d . . . . .
C131 C 0.58163(12) 0.59372(11) 0.43986(15) 0.0213(4) Uani 1 1 d . . . . .
H131 H 0.6221 0.5788 0.4784 0.026 Uiso 1 1 calc R . . . .
C132 C 0.54204(16) 0.48128(12) 0.4150(2) 0.0327(6) Uani 1 1 d . . . . .
H13A H 0.5164 0.4679 0.4521 0.049 Uiso 1 1 calc GR . . . .
H13B H 0.5916 0.4722 0.4381 0.049 Uiso 1 1 calc GR . . . .
H13C H 0.5246 0.4586 0.3645 0.049 Uiso 1 1 calc GR . . . .
C133 C 0.35464(14) 0.62359(13) 0.23072(17) 0.0284(5) Uani 1 1 d . . . . .
H13D H 0.3185 0.6481 0.1931 0.043 Uiso 1 1 calc GR . . . .
H13E H 0.3341 0.6003 0.2667 0.043 Uiso 1 1 calc GR . . . .
H13F H 0.3753 0.5940 0.2012 0.043 Uiso 1 1 calc GR . . . .
Cl Cl 0.40178(10) 0.79557(11) 0.70741(11) 0.0518(5) Uani 0.5 1 d D U . A -1
O51 O 0.4721(3) 0.8154(3) 0.7250(4) 0.0649(17) Uani 0.5 1 d D U . A -1
O52 O 0.4100(3) 0.7275(2) 0.7257(4) 0.0706(18) Uani 0.5 1 d D U . A -1
O53 O 0.3571(4) 0.8023(5) 0.6268(3) 0.140(5) Uani 0.5 1 d D U . A -1
O54 O 0.3676(3) 0.8247(2) 0.7574(3) 0.0418(11) Uani 0.5 1 d D U . A -1

loop_
_atom_site_aniso_label
_atom_site_aniso_U_11
_atom_site_aniso_U_22
_atom_site_aniso_U_33
_atom_site_aniso_U_23
_atom_site_aniso_U_13
_atom_site_aniso_U_12
Er 0.01369(7) 0.01965(7) 0.01038(6) 0.000 0.00119(4) 0.000
Ni1 0.01474(13) 0.01926(13) 0.01015(12) 0.00030(9) 0.00123(10) -0.00249(9)
O101 0.0202(7) 0.0226(8) 0.0138(7) -0.0005(6) 0.0047(6) 0.0024(6)
O102 0.0351(10) 0.0242(8) 0.0226(8) 0.0042(7) 0.0073(7) 0.0038(7)
O103 0.0145(7) 0.0250(8) 0.0156(7) 0.0001(6) 0.0019(6) -0.0066(6)
O104 0.0222(9) 0.0366(10) 0.0285(9) -0.0013(8) 0.0112(7) -0.0050(7)
O105 0.0172(7) 0.0185(7) 0.0150(7) 0.0011(5) 0.0015(6) -0.0030(6)
O106 0.0181(8) 0.0239(8) 0.0230(8) 0.0002(6) -0.0025(6) -0.0061(6)
N101 0.0203(9) 0.0249(9) 0.0134(8) 0.0004(7) 0.0041(7) -0.0002(7)
N102 0.0244(9) 0.0223(9) 0.0131(8) 0.0002(7) -0.0006(7) -0.0033(7)
N103 0.0150(8) 0.0238(9) 0.0140(8) 0.0019(7) 0.0006(6) -0.0038(7)
C101 0.0304(12) 0.0306(12) 0.0144(10) -0.0035(9) 0.0039(9) 0.0014(10)
C102 0.0323(12) 0.0236(11) 0.0148(10) -0.0039(8) 0.0010(9) -0.0001(9)
C103 0.0265(11) 0.0262(11) 0.0149(10) 0.0005(8) -0.0038(8) -0.0047(9)
C104 0.0189(10) 0.0270(11) 0.0163(10) 0.0021(8) -0.0004(8) -0.0050(8)
C105 0.0231(11) 0.0281(11) 0.0149(9) 0.0054(8) 0.0037(8) -0.0006(9)
C106 0.0215(10) 0.0259(11) 0.0180(10) 0.0047(8) 0.0071(8) 0.0004(8)
C107 0.0174(10) 0.0291(12) 0.0195(10) 0.0009(8) 0.0066(8) 0.0000(8)
C108 0.0212(10) 0.0259(11) 0.0168(10) -0.0024(8) 0.0032(8) 0.0023(8)
C109 0.0192(10) 0.0233(10) 0.0140(9) -0.0038(8) 0.0019(8) 0.0008(8)
C110 0.0257(11) 0.0230(10) 0.0152(9) -0.0034(8) 0.0009(8) 0.0008(9)
C111 0.0268(12) 0.0256(11) 0.0187(10) -0.0056(9) -0.0026(9) 0.0062(9)
C112 0.0219(11) 0.0310(12) 0.0230(11) -0.0095(9) 0.0016(9) 0.0042(9)
C113 0.0233(11) 0.0328(12) 0.0193(10) -0.0051(9) 0.0057(9) 0.0026(9)
C114 0.0249(12) 0.0403(15) 0.0322(14) -0.0091(12) 0.0028(11) 0.0092(11)
C115 0.0472(17) 0.0244(12) 0.0233(12) 0.0026(10) 0.0046(11) 0.0025(11)
C116 0.0300(12) 0.0209(10) 0.0204(11) 0.0017(8) -0.0007(9) -0.0061(9)
C117 0.0230(11) 0.0252(11) 0.0168(10) 0.0048(8) -0.0021(8) -0.0086(9)
C118 0.0163(9) 0.0254(11) 0.0162(9) 0.0062(8) -0.0003(7) -0.0070(8)
C119 0.0181(10) 0.0315(12) 0.0191(10) 0.0076(9) 0.0012(8) -0.0053(9)
C120 0.0177(10) 0.0429(15) 0.0245(12) 0.0134(11) 0.0025(9) -0.0070(10)
C121 0.0244(12) 0.0431(15) 0.0237(12) 0.0145(11) -0.0023(9) -0.0157(11)
C122 0.0299(13) 0.0313(13) 0.0222(11) 0.0081(10) -0.0043(10) -0.0158(10)
C123 0.0364(16) 0.064(2) 0.0320(15) 0.0126(15) 0.0013(12) -0.0325(16)
C124 0.0251(13) 0.0495(17) 0.0288(13) 0.0043(12) 0.0118(11) 0.0047(12)
C125 0.0148(9) 0.0239(10) 0.0198(10) 0.0021(8) 0.0027(8) -0.0010(8)
C126 0.0152(9) 0.0198(9) 0.0199(10) 0.0018(8) 0.0046(8) -0.0020(7)
C127 0.0158(9) 0.0193(9) 0.0168(9) 0.0008(7) 0.0050(8) -0.0028(7)
C128 0.0154(9) 0.0215(10) 0.0184(10) 0.0006(8) 0.0036(8) -0.0040(7)
C129 0.0194(10) 0.0213(10) 0.0271(11) -0.0011(9) 0.0079(9) -0.0060(8)
C130 0.0223(11) 0.0207(10) 0.0295(12) 0.0045(9) 0.0113(9) -0.0001(8)
C131 0.0170(10) 0.0230(10) 0.0241(11) 0.0044(8) 0.0064(8) 0.0005(8)
C132 0.0335(14) 0.0190(11) 0.0463(17) 0.0025(11) 0.0126(12) 0.0007(10)
C133 0.0222(11) 0.0316(13) 0.0268(12) -0.0017(10) -0.0004(9) -0.0103(10)
Cl 0.0522(10) 0.0756(12) 0.0335(8) -0.0169(8) 0.0216(7) -0.0197(9)
O51 0.058(3) 0.080(4) 0.055(4) 0.012(3) 0.014(3) -0.012(3)
O52 0.077(4) 0.057(3) 0.098(5) -0.030(3) 0.058(4) -0.022(3)
O53 0.118(6) 0.291(13) 0.018(2) 0.026(4) 0.029(3) 0.096(7)
O54 0.064(3) 0.036(2) 0.031(2) -0.0064(18) 0.021(2) -0.022(2)

loop_
_atom_type_symbol
_atom_type_description
_atom_type_scat_dispersion_real
_atom_type_scat_dispersion_imag
_atom_type_scat_source
C C 0.0033 0.0016 'International Tables Vol C Tables 4.2.6.8 and 6.1.1.4'
H H 0.0000 0.0000 'International Tables Vol C Tables 4.2.6.8 and 6.1.1.4'
Cl Cl 0.1484 0.1585 'International Tables Vol C Tables 4.2.6.8 and 6.1.1.4'
Er Er -0.2586 4.9576 'International Tables Vol C Tables 4.2.6.8 and 6.1.1.4'
N N 0.0061 0.0033 'International Tables Vol C Tables 4.2.6.8 and 6.1.1.4'
Ni Ni 0.3393 1.1124 'International Tables Vol C Tables 4.2.6.8 and 6.1.1.4'
O O 0.0106 0.0060 'International Tables Vol C Tables 4.2.6.8 and 6.1.1.4'

loop_
_geom_angle_atom_site_label_1
_geom_angle_atom_site_label_2
_geom_angle_atom_site_label_3
_geom_angle
_geom_angle_site_symmetry_1
_geom_angle_site_symmetry_3
Ni1 Er Ni1 173.955(12) 2_655 .
O101 Er Ni1 130.52(5) 2_655 .
O101 Er Ni1 130.52(5) . 2_655
O101 Er Ni1 44.83(5) 2_655 2_655
O101 Er Ni1 44.83(5) . .
O101 Er O101 111.37(9) 2_655 .
O101 Er O105 75.12(7) 2_655 2_655
O101 Er O105 164.02(6) . 2_655
O101 Er O105 164.02(6) 2_655 .
O101 Er O105 75.12(7) . .
O103 Er Ni1 134.85(4) 2_655 .
O103 Er Ni1 43.72(4) . .
O103 Er Ni1 134.84(4) . 2_655
O103 Er Ni1 43.72(4) 2_655 2_655
O103 Er O101 74.79(7) 2_655 2_655
O103 Er O101 94.29(7) 2_655 .
O103 Er O101 94.29(7) . 2_655
O103 Er O101 74.80(7) . .
O103 Er O103 160.85(9) . 2_655
O103 Er O105 72.91(6) . .
O103 Er O105 120.12(7) 2_655 .
O103 Er O105 72.91(6) 2_655 2_655
O103 Er O105 120.11(7) . 2_655
O105 Er Ni1 141.70(4) . 2_655
O105 Er Ni1 44.04(4) . .
O105 Er Ni1 141.69(4) 2_655 .
O105 Er Ni1 44.04(5) 2_655 2_655
O105 Er O105 102.65(9) . 2_655
O101 Ni1 Er 49.15(5) . .
O103 Ni1 Er 49.21(5) . .
O103 Ni1 O101 82.35(7) . .
O103 Ni1 O105 81.03(7) . .
O103 Ni1 N101 174.34(8) . .
O103 Ni1 N102 92.75(8) . .
O103 Ni1 N103 98.97(8) . .
O105 Ni1 Er 49.33(5) . .
O105 Ni1 O101 82.52(7) . .
O105 Ni1 N102 173.59(8) . .
O105 Ni1 N103 93.06(8) . .
N101 Ni1 Er 127.01(6) . .
N101 Ni1 O101 92.06(8) . .
N101 Ni1 O105 99.17(8) . .
N101 Ni1 N102 87.17(9) . .
N101 Ni1 N103 86.68(9) . .
N102 Ni1 Er 126.96(6) . .
N102 Ni1 O101 98.28(8) . .
N102 Ni1 N103 86.33(8) . .
N103 Ni1 Er 128.68(6) . .
N103 Ni1 O101 175.16(7) . .
Ni1 O101 Er 86.02(7) . .
C109 O101 Er 140.35(14) . .
C109 O101 Ni1 124.84(14) . .
C110 O102 C115 116.7(2) . .
Ni1 O103 Er 87.07(7) . .
C118 O103 Er 139.69(15) . .
C118 O103 Ni1 125.18(15) . .
C119 O104 C124 117.0(2) . .
Ni1 O105 Er 86.62(7) . .
C127 O105 Er 139.41(15) . .
C127 O105 Ni1 125.04(14) . .
C128 O106 C133 116.7(2) . .
C101 N101 Ni1 107.72(15) . .
C106 N101 Ni1 103.67(14) . .
C106 N101 C101 112.71(19) . .
C106 N101 C107 109.13(19) . .
C107 N101 Ni1 110.41(15) . .
C107 N101 C101 112.80(19) . .
C102 N102 Ni1 102.51(15) . .
C102 N102 C103 112.30(19) . .
C102 N102 C116 110.2(2) . .
C103 N102 Ni1 108.46(15) . .
C103 N102 C116 112.6(2) . .
C116 N102 Ni1 110.26(15) . .
C104 N103 Ni1 103.76(14) . .
C104 N103 C105 112.00(19) . .
C104 N103 C125 109.41(19) . .
C105 N103 Ni1 107.89(15) . .
C125 N103 Ni1 110.67(14) . .
C125 N103 C105 112.74(19) . .
N101 C101 H10A 109.3 . .
N101 C101 H10B 109.3 . .
N101 C101 C102 111.7(2) . .
H10A C101 H10B 107.9 . .
C102 C101 H10A 109.3 . .
C102 C101 H10B 109.3 . .
N102 C102 C101 111.3(2) . .
N102 C102 H10C 109.4 . .
N102 C102 H10D 109.4 . .
C101 C102 H10C 109.4 . .
C101 C102 H10D 109.4 . .
H10C C102 H10D 108.0 . .
N102 C103 H10E 109.3 . .
N102 C103 H10F 109.3 . .
N102 C103 C104 111.47(19) . .
H10E C103 H10F 108.0 . .
C104 C103 H10E 109.3 . .
C104 C103 H10F 109.3 . .
N103 C104 C103 111.4(2) . .
N103 C104 H10G 109.4 . .
N103 C104 H10H 109.4 . .
C103 C104 H10G 109.4 . .
C103 C104 H10H 109.4 . .
H10G C104 H10H 108.0 . .
N103 C105 H10I 109.3 . .
N103 C105 H10J 109.3 . .
N103 C105 C106 111.42(19) . .
H10I C105 H10J 108.0 . .
C106 C105 H10I 109.3 . .
C106 C105 H10J 109.3 . .
N101 C106 C105 111.45(19) . .
N101 C106 H10K 109.3 . .
N101 C106 H10L 109.3 . .
C105 C106 H10K 109.3 . .
C105 C106 H10L 109.3 . .
H10K C106 H10L 108.0 . .
N101 C107 H10M 108.6 . .
N101 C107 H10N 108.6 . .
N101 C107 C108 114.5(2) . .
H10M C107 H10N 107.6 . .
C108 C107 H10M 108.6 . .
C108 C107 H10N 108.6 . .
C109 C108 C107 120.4(2) . .
C109 C108 C113 119.9(2) . .
C113 C108 C107 119.4(2) . .
O101 C109 C108 122.3(2) . .
O101 C109 C110 119.3(2) . .
C108 C109 C110 118.4(2) . .
O102 C110 C109 114.3(2) . .
O102 C110 C111 125.3(2) . .
C111 C110 C109 120.4(2) . .
C110 C111 H111 119.5 . .
C110 C111 C112 121.0(2) . .
C112 C111 H111 119.5 . .
C111 C112 C114 120.6(3) . .
C113 C112 C111 118.4(2) . .
C113 C112 C114 120.9(3) . .
C108 C113 H113 119.2 . .
C112 C113 C108 121.7(2) . .
C112 C113 H113 119.2 . .
C112 C114 H11A 109.5 . .
C112 C114 H11B 109.5 . .
C112 C114 H11C 109.5 . .
H11A C114 H11B 109.5 . .
H11A C114 H11C 109.5 . .
H11B C114 H11C 109.5 . .
O102 C115 H11D 109.5 . .
O102 C115 H11E 109.5 . .
O102 C115 H11F 109.5 . .
H11D C115 H11E 109.5 . .
H11D C115 H11F 109.5 . .
H11E C115 H11F 109.5 . .
N102 C116 H11G 108.6 . .
N102 C116 H11H 108.6 . .
N102 C116 C117 114.8(2) . .
H11G C116 H11H 107.5 . .
C117 C116 H11G 108.6 . .
C117 C116 H11H 108.6 . .
C118 C117 C116 120.2(2) . .
C118 C117 C122 118.9(3) . .
C122 C117 C116 120.5(2) . .
O103 C118 C117 122.6(2) . .
O103 C118 C119 117.8(2) . .
C117 C118 C119 119.6(2) . .
O104 C119 C118 114.2(2) . .
O104 C119 C120 125.5(3) . .
C120 C119 C118 120.3(3) . .
C119 C120 H120 119.8 . .
C119 C120 C121 120.4(3) . .
C121 C120 H120 119.8 . .
C120 C121 C123 119.2(3) . .
C122 C121 C120 119.1(2) . .
C122 C121 C123 121.6(3) . .
C117 C122 H122 119.3 . .
C121 C122 C117 121.5(3) . .
C121 C122 H122 119.3 . .
C121 C123 H12A 109.5 . .
C121 C123 H12B 109.5 . .
C121 C123 H12C 109.5 . .
H12A C123 H12B 109.5 . .
H12A C123 H12C 109.5 . .
H12B C123 H12C 109.5 . .
O104 C124 H12D 109.5 . .
O104 C124 H12E 109.5 . .
O104 C124 H12F 109.5 . .
H12D C124 H12E 109.5 . .
H12D C124 H12F 109.5 . .
H12E C124 H12F 109.5 . .
N103 C125 H12G 108.5 . .
N103 C125 H12H 108.5 . .
N103 C125 C126 115.04(19) . .
H12G C125 H12H 107.5 . .
C126 C125 H12G 108.5 . .
C126 C125 H12H 108.5 . .
C127 C126 C125 121.0(2) . .
C127 C126 C131 119.5(2) . .
C131 C126 C125 119.2(2) . .
O105 C127 C126 123.1(2) . .
O105 C127 C128 118.3(2) . .
C126 C127 C128 118.6(2) . .
O106 C128 C127 113.4(2) . .
O106 C128 C129 125.8(2) . .
C129 C128 C127 120.8(2) . .
C128 C129 H129 119.7 . .
C128 C129 C130 120.7(2) . .
C130 C129 H129 119.7 . .
C129 C130 C132 120.3(2) . .
C131 C130 C129 118.4(2) . .
C131 C130 C132 121.3(2) . .
C126 C131 H131 119.0 . .
C130 C131 C126 122.1(2) . .
C130 C131 H131 119.0 . .
C130 C132 H13A 109.5 . .
C130 C132 H13B 109.5 . .
C130 C132 H13C 109.5 . .
H13A C132 H13B 109.5 . .
H13A C132 H13C 109.5 . .
H13B C132 H13C 109.5 . .
O106 C133 H13D 109.5 . .
O106 C133 H13E 109.5 . .
O106 C133 H13F 109.5 . .
H13D C133 H13E 109.5 . .
H13D C133 H13F 109.5 . .
H13E C133 H13F 109.5 . .
O51 Cl O52 101.6(4) . .
O51 Cl O53 118.9(5) . .
O53 Cl O52 107.9(5) . .
O54 Cl O51 111.6(4) . .
O54 Cl O52 110.1(3) . .
O54 Cl O53 106.6(4) . .

loop_
_geom_bond_atom_site_label_1
_geom_bond_atom_site_label_2
_geom_bond_distance
_geom_bond_site_symmetry_2
Er Ni1 2.9459(12) 2_655
Er Ni1 2.9459(12) .
Er O101 2.2336(17) 2_655
Er O101 2.2337(17) .
Er O103 2.2334(18) 2_655
Er O103 2.2334(18) .
Er O105 2.2384(17) .
Er O105 2.2384(17) 2_655
Ni1 O101 2.0820(17) .
Ni1 O103 2.0386(18) .
Ni1 O105 2.0515(17) .
Ni1 N101 2.046(2) .
Ni1 N102 2.061(2) .
Ni1 N103 2.066(2) .
O101 C109 1.338(3) .
O102 C110 1.364(3) .
O102 C115 1.417(3) .
O103 C118 1.335(3) .
O104 C119 1.361(3) .
O104 C124 1.426(3) .
O105 C127 1.340(3) .
O106 C128 1.371(3) .
O106 C133 1.419(3) .
N101 C101 1.496(3) .
N101 C106 1.483(3) .
N101 C107 1.495(3) .
N102 C102 1.484(3) .
N102 C103 1.493(3) .
N102 C116 1.495(3) .
N103 C104 1.486(3) .
N103 C105 1.495(3) .
N103 C125 1.489(3) .
C101 H10A 0.9900 .
C101 H10B 0.9900 .
C101 C102 1.528(4) .
C102 H10C 0.9900 .
C102 H10D 0.9900 .
C103 H10E 0.9900 .
C103 H10F 0.9900 .
C103 C104 1.527(4) .
C104 H10G 0.9900 .
C104 H10H 0.9900 .
C105 H10I 0.9900 .
C105 H10J 0.9900 .
C105 C106 1.530(3) .
C106 H10K 0.9900 .
C106 H10L 0.9900 .
C107 H10M 0.9900 .
C107 H10N 0.9900 .
C107 C108 1.506(3) .
C108 C109 1.393(3) .
C108 C113 1.404(3) .
C109 C110 1.420(3) .
C110 C111 1.389(4) .
C111 H111 0.9500 .
C111 C112 1.395(4) .
C112 C113 1.386(4) .
C112 C114 1.511(4) .
C113 H113 0.9500 .
C114 H11A 0.9800 .
C114 H11B 0.9800 .
C114 H11C 0.9800 .
C115 H11D 0.9800 .
C115 H11E 0.9800 .
C115 H11F 0.9800 .
C116 H11G 0.9900 .
C116 H11H 0.9900 .
C116 C117 1.507(4) .
C117 C118 1.391(4) .
C117 C122 1.412(3) .
C118 C119 1.414(4) .
C119 C120 1.386(3) .
C120 H120 0.9500 .
C120 C121 1.395(5) .
C121 C122 1.384(5) .
C121 C123 1.509(4) .
C122 H122 0.9500 .
C123 H12A 0.9800 .
C123 H12B 0.9800 .
C123 H12C 0.9800 .
C124 H12D 0.9800 .
C124 H12E 0.9800 .
C124 H12F 0.9800 .
C125 H12G 0.9900 .
C125 H12H 0.9900 .
C125 C126 1.505(3) .
C126 C127 1.398(3) .
C126 C131 1.401(3) .
C127 C128 1.416(3) .
C128 C129 1.383(3) .
C129 H129 0.9500 .
C129 C130 1.401(4) .
C130 C131 1.382(4) .
C130 C132 1.513(4) .
C131 H131 0.9500 .
C132 H13A 0.9800 .
C132 H13B 0.9800 .
C132 H13C 0.9800 .
C133 H13D 0.9800 .
C133 H13E 0.9800 .
C133 H13F 0.9800 .
Cl O51 1.421(5) .
Cl O52 1.485(6) .
Cl O53 1.446(6) .
Cl O54 1.404(5) .

loop_
_geom_torsion_atom_site_label_1
_geom_torsion_atom_site_label_2
_geom_torsion_atom_site_label_3
_geom_torsion_atom_site_label_4
_geom_torsion
Er O101 C109 C108 105.5(3)
Er O101 C109 C110 -76.0(3)
Er O103 C118 C117 107.2(3)
Er O103 C118 C119 -72.9(3)
Er O105 C127 C126 109.5(3)
Er O105 C127 C128 -70.3(3)
Ni1 O101 C109 C108 -29.5(3)
Ni1 O101 C109 C110 148.99(17)
Ni1 O103 C118 C117 -30.1(3)
Ni1 O103 C118 C119 149.83(17)
Ni1 O105 C127 C126 -25.6(3)
Ni1 O105 C127 C128 154.68(16)
Ni1 N101 C101 C102 18.8(2)
Ni1 N101 C106 C105 45.6(2)
Ni1 N101 C107 C108 -66.7(2)
Ni1 N102 C102 C101 46.2(2)
Ni1 N102 C103 C104 20.0(2)
Ni1 N102 C116 C117 -64.4(2)
Ni1 N103 C104 C103 44.9(2)
Ni1 N103 C105 C106 18.8(2)
Ni1 N103 C125 C126 -63.7(2)
O101 C109 C110 O102 -3.0(3)
O101 C109 C110 C111 176.0(2)
O102 C110 C111 C112 -178.8(2)
O103 C118 C119 O104 -2.0(3)
O103 C118 C119 C120 176.6(2)
O104 C119 C120 C121 178.5(2)
O105 C127 C128 O106 -0.6(3)
O105 C127 C128 C129 178.1(2)
O106 C128 C129 C130 179.8(2)
N101 C101 C102 N102 -45.5(3)
N101 C107 C108 C109 57.1(3)
N101 C107 C108 C113 -128.5(2)
N102 C103 C104 N103 -45.1(3)
N102 C116 C117 C118 57.0(3)
N102 C116 C117 C122 -130.4(2)
N103 C105 C106 N101 -44.7(3)
N103 C125 C126 C127 56.3(3)
N103 C125 C126 C131 -130.3(2)
C101 N101 C106 C105 -70.6(3)
C101 N101 C107 C108 53.9(3)
C102 N102 C103 C104 132.6(2)
C102 N102 C116 C117 -176.89(19)
C103 N102 C102 C101 -70.0(2)
C103 N102 C116 C117 56.9(3)
C104 N103 C105 C106 132.4(2)
C104 N103 C125 C126 -177.46(19)
C105 N103 C104 C103 -71.2(2)
C105 N103 C125 C126 57.2(3)
C106 N101 C101 C102 132.5(2)
C106 N101 C107 C108 180.0(2)
C107 N101 C101 C102 -103.3(2)
C107 N101 C106 C105 163.3(2)
C107 C108 C109 O101 -3.0(3)
C107 C108 C109 C110 178.5(2)
C107 C108 C113 C112 -174.1(2)
C108 C109 C110 O102 175.6(2)
C108 C109 C110 C111 -5.4(3)
C109 C108 C113 C112 0.4(4)
C109 C110 C111 C112 2.3(4)
C110 C111 C112 C113 2.2(4)
C110 C111 C112 C114 -175.1(2)
C111 C112 C113 C108 -3.6(4)
C113 C108 C109 O101 -177.4(2)
C113 C108 C109 C110 4.1(3)
C114 C112 C113 C108 173.7(2)
C115 O102 C110 C109 -175.2(2)
C115 O102 C110 C111 5.9(4)
C116 N102 C102 C101 163.56(19)
C116 N102 C103 C104 -102.3(2)
C116 C117 C118 O103 -3.8(3)
C116 C117 C118 C119 176.3(2)
C116 C117 C122 C121 -173.0(2)
C117 C118 C119 O104 178.0(2)
C117 C118 C119 C120 -3.5(4)
C118 C117 C122 C121 -0.3(4)
C118 C119 C120 C121 0.2(4)
C119 C120 C121 C122 3.1(4)
C119 C120 C121 C123 -174.5(3)
C120 C121 C122 C117 -3.0(4)
C122 C117 C118 O103 -176.5(2)
C122 C117 C118 C119 3.5(3)
C123 C121 C122 C117 174.4(3)
C124 O104 C119 C118 175.4(2)
C124 O104 C119 C120 -3.1(4)
C125 N103 C104 C103 163.02(19)
C125 N103 C105 C106 -103.7(2)
C125 C126 C127 O105 -5.7(4)
C125 C126 C127 C128 174.0(2)
C125 C126 C131 C130 -172.9(2)
C126 C127 C128 O106 179.6(2)
C126 C127 C128 C129 -1.6(3)
C127 C126 C131 C130 0.5(4)
C127 C128 C129 C130 1.3(4)
C128 C129 C130 C131 0.0(4)
C128 C129 C130 C132 -179.5(2)
C129 C130 C131 C126 -0.9(4)
C131 C126 C127 O105 -179.0(2)
C131 C126 C127 C128 0.7(3)
C132 C130 C131 C126 178.6(2)
C133 O106 C128 C127 177.0(2)
C133 O106 C128 C129 -1.7(4)
